data_7708048
loop_
_publ_author_name
'Waters, Jessica E.'
'Hanf, Schirin'
'Rinc\'on-Nocito, Marina'
'Bond, Andrew David'
'Garc\'ia-Rodr\'iguez, Ra\'ul'
'Wright, Dominic S.'
'Colebatch, Annie Louise'

_publ_section_title
;
 Synthesis and Coordination Behaviour of Aluminate-based Quinolyl Ligands
;
_journal_name_full 'Dalton Transactions'
_journal_paper_doi 10.1039/D1DT02438H
_journal_year 2021
_chemical_absolute_configuration ad
_chemical_formula_moiety 'C58 H46 Al2 Br Li2 N6 -, C16 H32 Li O4 +, C7 H8'
_chemical_formula_sum 'C81 H86 Al2 Br Li3 N6 O4'
_chemical_formula_weight 1362.24
_space_group_crystal_system orthorhombic
_space_group_IT_number 18
_space_group_name_Hall 'P 2 2ab'
_space_group_name_H-M_alt 'P 21 21 2'
_atom_sites_solution_hydrogens geom
_atom_sites_solution_primary dual
_atom_sites_solution_secondary difmap
_audit_creation_method SHELXL-2018/3
_audit_update_record
;
2021-08-06 deposited with the CCDC.	2021-08-12 downloaded from the CCDC.
;
_cell_angle_alpha 90
_cell_angle_beta 90
_cell_angle_gamma 90
_cell_formula_units_Z 4
_cell_length_a 21.0518(6)
_cell_length_b 21.3454(6)
_cell_length_c 16.3309(5)
_cell_measurement_reflns_used 9989
_cell_measurement_temperature 180(2)
_cell_measurement_theta_max 58.90
_cell_measurement_theta_min 2.71
_cell_volume 7338.4(4)
_computing_cell_refinement 'SAINT (Bruker, 2016)'
_computing_data_collection 'APEX3 (Bruker, 2016)'
_computing_data_reduction SAINT
_computing_molecular_graphics 'Mercury (Macrae et al., 2008)'
_computing_publication_material SHELXL
_computing_structure_refinement 'SHELXL (Sheldrick, 2015)'
_computing_structure_solution 'SHELXT (Sheldrick, 2015)'
_diffrn_ambient_temperature 180(2)
_diffrn_measured_fraction_theta_full 0.998
_diffrn_measured_fraction_theta_max 0.998
_diffrn_measurement_device_type 'Bruker D8-QUEST PHOTON-100'
_diffrn_measurement_method '\w and \f-scans'
_diffrn_radiation_type CuK\a
_diffrn_radiation_wavelength 1.54178
_diffrn_reflns_av_R_equivalents 0.0647
_diffrn_reflns_av_unetI/netI 0.0420
_diffrn_reflns_Laue_measured_fraction_full 0.998
_diffrn_reflns_Laue_measured_fraction_max 0.998
_diffrn_reflns_limit_h_max 23
_diffrn_reflns_limit_h_min -25
_diffrn_reflns_limit_k_max 25
_diffrn_reflns_limit_k_min -24
_diffrn_reflns_limit_l_max 19
_diffrn_reflns_limit_l_min -19
_diffrn_reflns_number 84666
_diffrn_reflns_point_group_measured_fraction_full 0.998
_diffrn_reflns_point_group_measured_fraction_max 0.997
_diffrn_reflns_theta_full 66.770
_diffrn_reflns_theta_max 66.770
_diffrn_reflns_theta_min 2.706
_diffrn_source 'Incoatec I\mS Cu microsource'
_exptl_absorpt_coefficient_mu 1.409
_exptl_absorpt_correction_T_max 0.7516
_exptl_absorpt_correction_T_min 0.6600
_exptl_absorpt_correction_type multi-scan
_exptl_absorpt_process_details 'SADABS (Bruker, 2014)'
_exptl_crystal_colour colourless
_exptl_crystal_density_diffrn 1.233
_exptl_crystal_description block
_exptl_crystal_F_000 2864
_exptl_crystal_size_max 0.180
_exptl_crystal_size_mid 0.140
_exptl_crystal_size_min 0.110
_refine_diff_density_max 0.776
_refine_diff_density_min -1.256
_refine_diff_density_rms 0.081
_refine_ls_abs_structure_details
;
Flack x determined using 3971 quotients [(I+)-(I-)]/[(I+)+(I-)]
(Parsons, Flack and Wagner, Acta Cryst. B69 (2013) 249-259).
;
_refine_ls_abs_structure_Flack 0.003(7)
_refine_ls_extinction_method none
_refine_ls_goodness_of_fit_ref 1.041
_refine_ls_hydrogen_treatment constr
_refine_ls_matrix_type full
_refine_ls_number_parameters 847
_refine_ls_number_reflns 12996
_refine_ls_number_restraints 60
_refine_ls_restrained_S_all 1.049
_refine_ls_R_factor_all 0.0848
_refine_ls_R_factor_gt 0.0682
_refine_ls_shift/su_max 0.000
_refine_ls_shift/su_mean 0.000
_refine_ls_structure_factor_coef Fsqd
_refine_ls_weighting_details 'w=1/[\s^2^(Fo^2^)+(0.1309P)^2^+3.6529P] where P=(Fo^2^+2Fc^2^)/3'
_refine_ls_weighting_scheme calc
_refine_ls_wR_factor_gt 0.1855
_refine_ls_wR_factor_ref 0.2003
_reflns_Friedel_coverage 0.824
_reflns_Friedel_fraction_full 0.997
_reflns_Friedel_fraction_max 0.997
_reflns_number_gt 10537
_reflns_number_total 12996
_reflns_threshold_expression 'I > 2\s(I)'
_cod_data_source_file d1dt02438h2.cif
_cod_data_source_block 1Li_2_Br_Li_THF
_cod_database_code 7708048
_cambridge_user_name 'Raul Garcia-Rodriguez'
_cambridge_user_crsid rg489
_cambridge_supervisor_name 'Dominic Wright'
_cambridge_supervisor_crsid dsw1000
_cambridge_crystallographer_name 'Andrew Bond'
_cambridge_crystallographer_crsid adb29
_cambridge_sample_id RG182
_cambridge_data_id DW_B2_0043
_shelx_space_group_comment
;
The symmetry employed for this shelxl refinement is uniquely defined
by the following loop, which should always be used as a source of
symmetry information in preference to the above space-group names.
They are only intended as comments.
;
_shelx_estimated_absorpt_t_min 0.786
_shelx_estimated_absorpt_t_max 0.860

loop_
_space_group_symop_operation_xyz
'x, y, z'
'-x, -y, z'
'-x+1/2, y+1/2, -z'
'x+1/2, -y+1/2, -z'

loop_
_atom_site_label
_atom_site_type_symbol
_atom_site_fract_x
_atom_site_fract_y
_atom_site_fract_z
_atom_site_U_iso_or_equiv
_atom_site_adp_type
_atom_site_occupancy
_atom_site_site_symmetry_order
_atom_site_calc_flag
_atom_site_refinement_flags_posn
_atom_site_refinement_flags_adp
_atom_site_refinement_flags_occupancy
_atom_site_disorder_assembly
_atom_site_disorder_group
Br1 Br 0.500000 0.500000 0.53153(7) 0.0505(3) Uani 1 2 d S T P . .
Al1 Al 0.72943(9) 0.43399(9) 0.37776(13) 0.0412(4) Uani 1 1 d . . . . .
N1 N 0.6192(2) 0.5083(3) 0.3378(3) 0.0353(11) Uani 1 1 d . . . . .
N2 N 0.6241(2) 0.3739(2) 0.4621(3) 0.0327(11) Uani 1 1 d . . . . .
N3 N 0.6909(2) 0.5125(2) 0.5117(3) 0.0382(12) Uani 1 1 d . . . . .
N4 N 0.6628(3) 0.0716(3) 0.0478(3) 0.0443(13) Uani 1 1 d . . . . .
N5 N 0.5332(2) 0.1192(2) 0.1639(3) 0.0369(12) Uani 1 1 d . . . . .
N6 N 0.5530(2) 0.1793(2) -0.0177(3) 0.0359(11) Uani 1 1 d . . . . .
Li1 Li 0.6055(5) 0.4743(5) 0.4601(6) 0.035(2) Uani 1 1 d . . . . .
C1 C 0.8097(4) 0.4056(4) 0.3268(5) 0.059(2) Uani 1 1 d . . . . .
H1A H 0.799392 0.377385 0.280584 0.070 Uiso 1 1 calc R U . . .
H1B H 0.832073 0.442506 0.304148 0.070 Uiso 1 1 calc R U . . .
C2 C 0.8549(4) 0.3710(5) 0.3859(6) 0.078(3) Uani 1 1 d . . . . .
H2A H 0.855270 0.392521 0.438963 0.117 Uiso 1 1 calc R U . . .
H2B H 0.897897 0.370731 0.362988 0.117 Uiso 1 1 calc R U . . .
H2C H 0.840206 0.327819 0.393423 0.117 Uiso 1 1 calc R U . . .
C11 C 0.6720(3) 0.4841(3) 0.3043(4) 0.0416(15) Uani 1 1 d . . . . .
C12 C 0.6868(4) 0.4971(4) 0.2212(4) 0.0526(17) Uani 1 1 d . . . . .
H12 H 0.722526 0.477585 0.196650 0.063 Uiso 1 1 calc R U . . .
C13 C 0.6504(4) 0.5373(5) 0.1761(5) 0.063(2) Uani 1 1 d . . . . .
H13 H 0.661649 0.546620 0.121122 0.075 Uiso 1 1 calc R U . . .
C14 C 0.5959(4) 0.5651(4) 0.2118(5) 0.0571(19) Uani 1 1 d . . . . .
C15 C 0.5820(3) 0.5485(3) 0.2932(4) 0.0415(15) Uani 1 1 d . . . . .
C16 C 0.5282(4) 0.5752(4) 0.3297(5) 0.0543(19) Uani 1 1 d . . . . .
H16 H 0.516828 0.563556 0.383856 0.065 Uiso 1 1 calc R U . . .
C17 C 0.4913(4) 0.6185(5) 0.2879(6) 0.076(3) Uani 1 1 d . . . . .
H17 H 0.455547 0.636775 0.314178 0.091 Uiso 1 1 calc R U . . .
C18 C 0.5058(5) 0.6351(6) 0.2090(6) 0.092(3) Uani 1 1 d . . . . .
H18 H 0.480466 0.665129 0.181019 0.110 Uiso 1 1 calc R U . . .
C19 C 0.5566(5) 0.6085(6) 0.1707(6) 0.088(3) Uani 1 1 d . . . . .
H19 H 0.565816 0.619393 0.115583 0.106 Uiso 1 1 calc R U . . .
C21 C 0.6784(3) 0.3620(3) 0.4228(4) 0.0382(14) Uani 1 1 d . . . . .
C22 C 0.6996(3) 0.2985(3) 0.4152(5) 0.0500(17) Uani 1 1 d . . . . .
H22 H 0.736588 0.289878 0.383820 0.060 Uiso 1 1 calc R U . . .
C23 C 0.6685(3) 0.2504(3) 0.4517(5) 0.0500(18) Uani 1 1 d . . . . .
H23 H 0.685049 0.209111 0.448584 0.060 Uiso 1 1 calc R U . . .
C24 C 0.6121(3) 0.2618(3) 0.4937(4) 0.0377(14) Uani 1 1 d . . . . .
C25 C 0.5902(3) 0.3247(3) 0.4966(4) 0.0318(13) Uani 1 1 d . . . . .
C26 C 0.5328(3) 0.3375(3) 0.5374(5) 0.0444(15) Uani 1 1 d . . . . .
H26 H 0.517433 0.379312 0.539376 0.053 Uiso 1 1 calc R U . . .
C27 C 0.4990(4) 0.2908(3) 0.5744(5) 0.0541(17) Uani 1 1 d . . . . .
H27 H 0.460242 0.300105 0.601644 0.065 Uiso 1 1 calc R U . . .
C28 C 0.5216(4) 0.2287(3) 0.5719(5) 0.0553(19) Uani 1 1 d . . . . .
H28 H 0.498142 0.196331 0.597974 0.066 Uiso 1 1 calc R U . . .
C29 C 0.5761(4) 0.2150(3) 0.5330(5) 0.0478(16) Uani 1 1 d . . . . .
H29 H 0.590623 0.172834 0.531990 0.057 Uiso 1 1 calc R U . . .
C31 C 0.7435(3) 0.4937(3) 0.4721(4) 0.0399(14) Uani 1 1 d . . . . .
C32 C 0.8038(3) 0.5177(3) 0.4952(5) 0.0536(19) Uani 1 1 d . . . . .
H32 H 0.840770 0.504491 0.466593 0.064 Uiso 1 1 calc R U . . .
C33 C 0.8094(4) 0.5602(4) 0.5590(5) 0.056(2) Uani 1 1 d . . . . .
H33 H 0.850055 0.575498 0.574394 0.067 Uiso 1 1 calc R U . . .
C34 C 0.7560(4) 0.5804(3) 0.6001(4) 0.0484(18) Uani 1 1 d . . . . .
C35 C 0.6965(3) 0.5560(3) 0.5749(4) 0.0408(15) Uani 1 1 d . . . . .
C36 C 0.6414(4) 0.5766(3) 0.6146(4) 0.0494(17) Uani 1 1 d . . . . .
H36 H 0.601265 0.560172 0.598797 0.059 Uiso 1 1 calc R U . . .
C37 C 0.6447(4) 0.6201(4) 0.6759(5) 0.060(2) Uani 1 1 d . . . . .
H37 H 0.606822 0.633774 0.701923 0.072 Uiso 1 1 calc R U . . .
C38 C 0.7027(5) 0.6447(4) 0.7006(5) 0.069(3) Uani 1 1 d . . . . .
H38 H 0.704304 0.675418 0.742661 0.083 Uiso 1 1 calc R U . . .
C39 C 0.7574(5) 0.6245(4) 0.6643(5) 0.065(2) Uani 1 1 d . . . . .
H39 H 0.797045 0.640494 0.682534 0.078 Uiso 1 1 calc R U . . .
Al2 Al 0.64136(9) 0.19506(9) 0.11635(12) 0.0373(4) Uani 1 1 d . . . . .
Br2 Br 0.500000 0.000000 -0.02393(8) 0.0642(3) Uani 1 2 d S T P . .
Li2 Li 0.5602(5) 0.0904(5) 0.0435(7) 0.041(2) Uani 1 1 d . . . . .
C3 C 0.6949(3) 0.2625(3) 0.1628(5) 0.0462(16) Uani 1 1 d . . . . .
H3A H 0.718941 0.244427 0.209214 0.055 Uiso 1 1 calc R U . . .
H3B H 0.726386 0.274419 0.120519 0.055 Uiso 1 1 calc R U . . .
C4 C 0.6638(4) 0.3223(4) 0.1930(5) 0.059(2) Uani 1 1 d . . . . .
H4A H 0.633532 0.337373 0.151887 0.089 Uiso 1 1 calc R U . . .
H4B H 0.696458 0.354313 0.202212 0.089 Uiso 1 1 calc R U . . .
H4C H 0.641383 0.313977 0.244436 0.089 Uiso 1 1 calc R U . . .
C41 C 0.6929(3) 0.1202(3) 0.0809(4) 0.0420(15) Uani 1 1 d . . . . .
C42 C 0.7599(4) 0.1182(4) 0.0892(5) 0.0552(19) Uani 1 1 d . . . . .
H42 H 0.781202 0.153816 0.110714 0.066 Uiso 1 1 calc R U . . .
C43 C 0.7946(4) 0.0675(5) 0.0678(5) 0.063(2) Uani 1 1 d . . . . .
H43 H 0.839334 0.067232 0.075430 0.076 Uiso 1 1 calc R U . . .
C44 C 0.7638(3) 0.0153(3) 0.0344(4) 0.0494(18) Uani 1 1 d . . . . .
C45 C 0.6974(3) 0.0193(3) 0.0229(4) 0.0456(16) Uani 1 1 d . . . . .
C46 C 0.6659(4) -0.0307(4) -0.0140(6) 0.068(2) Uani 1 1 d . . . . .
H46 H 0.621091 -0.029082 -0.020828 0.082 Uiso 1 1 calc R U . . .
C47 C 0.6991(5) -0.0827(4) -0.0406(6) 0.078(3) Uani 1 1 d . . . . .
H47 H 0.677198 -0.115745 -0.067338 0.094 Uiso 1 1 calc R U . . .
C48 C 0.7624(5) -0.0868(4) -0.0288(5) 0.068(2) Uani 1 1 d . . . . .
H48 H 0.784454 -0.123101 -0.046719 0.082 Uiso 1 1 calc R U . . .
C49 C 0.7954(5) -0.0397(5) 0.0084(5) 0.068(3) Uani 1 1 d . . . . .
H49 H 0.839830 -0.043807 0.016892 0.082 Uiso 1 1 calc R U . . .
C51 C 0.5732(3) 0.1636(3) 0.1927(4) 0.0409(15) Uani 1 1 d . . . . .
C52 C 0.5652(3) 0.1873(4) 0.2740(4) 0.0459(16) Uani 1 1 d . . . . .
H52 H 0.594595 0.216998 0.295071 0.055 Uiso 1 1 calc R U . . .
C53 C 0.5151(4) 0.1674(4) 0.3220(4) 0.057(2) Uani 1 1 d . . . . .
H53 H 0.509174 0.184509 0.375079 0.068 Uiso 1 1 calc R U . . .
C54 C 0.4728(3) 0.1215(3) 0.2921(4) 0.0439(16) Uani 1 1 d . . . . .
C55 C 0.4834(3) 0.0991(3) 0.2122(4) 0.0385(15) Uani 1 1 d . . . . .
C56 C 0.4407(4) 0.0545(3) 0.1794(5) 0.0507(17) Uani 1 1 d . . . . .
H56 H 0.446784 0.039225 0.125304 0.061 Uiso 1 1 calc R U . . .
C57 C 0.3907(4) 0.0331(4) 0.2251(5) 0.0562(19) Uani 1 1 d . . . . .
H57 H 0.362923 0.002407 0.202862 0.067 Uiso 1 1 calc R U . . .
C58 C 0.3799(4) 0.0561(4) 0.3046(5) 0.063(2) Uani 1 1 d . . . . .
H58 H 0.344808 0.041515 0.335748 0.075 Uiso 1 1 calc R U . . .
C59 C 0.4199(4) 0.0987(4) 0.3358(5) 0.057(2) Uani 1 1 d . . . . .
H59 H 0.412230 0.114214 0.389406 0.068 Uiso 1 1 calc R U . . .
C61 C 0.5928(3) 0.2214(3) 0.0162(4) 0.0409(15) Uani 1 1 d . . . . .
C62 C 0.5975(4) 0.2821(4) -0.0207(5) 0.069(3) Uani 1 1 d . . . . .
H62 H 0.624923 0.312292 0.003314 0.083 Uiso 1 1 calc R U . . .
C63 C 0.5648(5) 0.2979(4) -0.0876(6) 0.080(3) Uani 1 1 d . . . . .
H63 H 0.570683 0.337923 -0.111924 0.096 Uiso 1 1 calc R U . . .
C64 C 0.5214(4) 0.2551(4) -0.1220(5) 0.062(2) Uani 1 1 d . . . . .
C65 C 0.5159(3) 0.1955(3) -0.0845(4) 0.0409(15) Uani 1 1 d . . . . .
C66 C 0.4743(3) 0.1526(3) -0.1170(4) 0.0480(16) Uani 1 1 d . . . . .
H66 H 0.472161 0.111629 -0.094418 0.058 Uiso 1 1 calc R U . . .
C67 C 0.4352(4) 0.1683(4) -0.1826(5) 0.059(2) Uani 1 1 d . . . . .
H67 H 0.404920 0.139015 -0.202396 0.071 Uiso 1 1 calc R U . . .
C68 C 0.4405(4) 0.2262(4) -0.2189(5) 0.067(2) Uani 1 1 d . . . . .
H68 H 0.413927 0.236149 -0.264031 0.080 Uiso 1 1 calc R U . . .
C69 C 0.4822(5) 0.2687(4) -0.1920(6) 0.086(3) Uani 1 1 d . . . . .
H69 H 0.485890 0.307873 -0.219143 0.103 Uiso 1 1 calc R U . . .
Li3 Li 0.2471(8) 0.7495(6) 0.7629(9) 0.071(4) Uani 1 1 d . . . . .
O1 O 0.2898(3) 0.6708(3) 0.7483(4) 0.0702(17) Uani 1 1 d D . . . .
C1S C 0.2780(5) 0.6149(4) 0.7907(6) 0.080(3) Uani 1 1 d D . . . .
H1SA H 0.232277 0.604262 0.787771 0.097 Uiso 1 1 calc R U . . .
H1SB H 0.289827 0.619685 0.849063 0.097 Uiso 1 1 calc R U . . .
C2S C 0.3155(7) 0.5654(5) 0.7535(8) 0.124(5) Uani 1 1 d D . . . .
H2SA H 0.346059 0.548093 0.793617 0.149 Uiso 1 1 calc R U . . .
H2SB H 0.287569 0.531081 0.734357 0.149 Uiso 1 1 calc R U . . .
C3S C 0.3485(8) 0.5927(4) 0.6860(8) 0.118(5) Uani 1 1 d D . . . .
H3SA H 0.394583 0.584044 0.690121 0.141 Uiso 1 1 calc R U . . .
H3SB H 0.332665 0.575161 0.633695 0.141 Uiso 1 1 calc R U . . .
C4S C 0.3372(7) 0.6581(5) 0.6890(8) 0.132(6) Uani 1 1 d D . . . .
H4SA H 0.323013 0.673160 0.634695 0.158 Uiso 1 1 calc R U . . .
H4SB H 0.376855 0.680336 0.703591 0.158 Uiso 1 1 calc R U . . .
O2 O 0.3082(4) 0.8184(3) 0.7842(5) 0.103(3) Uani 1 1 d D . . . .
C5S C 0.3078(6) 0.8644(5) 0.8472(6) 0.095(3) Uani 1 1 d D . . . .
H5SA H 0.326049 0.846940 0.898261 0.113 Uiso 1 1 calc R U . . .
H5SB H 0.263822 0.878286 0.858575 0.113 Uiso 1 1 calc R U . . .
C6S C 0.3465(7) 0.9174(6) 0.8181(7) 0.111(4) Uani 1 1 d D . . . .
H6SA H 0.327505 0.957865 0.834932 0.133 Uiso 1 1 calc R U . . .
H6SB H 0.390327 0.914876 0.839732 0.133 Uiso 1 1 calc R U . . .
C7S C 0.3459(6) 0.9109(5) 0.7306(7) 0.099(4) Uani 1 1 d D . . . .
H7SA H 0.382422 0.932434 0.704788 0.119 Uiso 1 1 calc R U . . .
H7SB H 0.305824 0.926554 0.706366 0.119 Uiso 1 1 calc R U . . .
C8S C 0.3512(9) 0.8427(6) 0.7242(10) 0.173(9) Uani 1 1 d D . . . .
H8SA H 0.339179 0.828364 0.668652 0.207 Uiso 1 1 calc R U . . .
H8SB H 0.395201 0.828908 0.735750 0.207 Uiso 1 1 calc R U . . .
O3 O 0.1891(2) 0.7439(3) 0.8522(3) 0.0587(14) Uani 1 1 d D . . . .
C9S C 0.1971(5) 0.7562(8) 0.9357(5) 0.126(6) Uani 1 1 d D . . . .
H9SA H 0.216632 0.797920 0.943561 0.151 Uiso 1 1 calc R U . . .
H9SB H 0.225125 0.724270 0.960698 0.151 Uiso 1 1 calc R U . . .
C10S C 0.1341(4) 0.7543(5) 0.9739(5) 0.074(2) Uani 1 1 d D . . . .
H10A H 0.136288 0.733784 1.028142 0.089 Uiso 1 1 calc R U . . .
H10B H 0.117124 0.797220 0.980949 0.089 Uiso 1 1 calc R U . . .
C11S C 0.0950(5) 0.7190(7) 0.9191(6) 0.101(4) Uani 1 1 d D . . . .
H11A H 0.053093 0.739440 0.912392 0.121 Uiso 1 1 calc R U . . .
H11B H 0.088228 0.676087 0.940508 0.121 Uiso 1 1 calc R U . . .
C12S C 0.1281(5) 0.7169(8) 0.8422(7) 0.133(6) Uani 1 1 d D . . . .
H12A H 0.132289 0.672879 0.823727 0.159 Uiso 1 1 calc R U . . .
H12B H 0.103873 0.740288 0.800227 0.159 Uiso 1 1 calc R U . . .
O4 O 0.2067(5) 0.7679(3) 0.6629(4) 0.124(4) Uani 1 1 d D . . . .
C13S C 0.1925(7) 0.7305(5) 0.5974(8) 0.114(5) Uani 1 1 d D . . . .
H13A H 0.172081 0.691279 0.616272 0.137 Uiso 1 1 calc R U . . .
H13B H 0.231792 0.719474 0.567323 0.137 Uiso 1 1 calc R U . . .
C14S C 0.1491(10) 0.7655(7) 0.5439(12) 0.198(11) Uani 1 1 d D . . . .
H14A H 0.165744 0.766227 0.487226 0.238 Uiso 1 1 calc R U . . .
H14B H 0.106778 0.745348 0.543361 0.238 Uiso 1 1 calc R U . . .
C15S C 0.1443(8) 0.8263(6) 0.5742(9) 0.129(5) Uani 1 1 d D . . . .
H15A H 0.100801 0.834471 0.594473 0.154 Uiso 1 1 calc R U . . .
H15B H 0.154402 0.857134 0.530799 0.154 Uiso 1 1 calc R U . . .
C16S C 0.1890(12) 0.8304(6) 0.6391(12) 0.233(14) Uani 1 1 d D . . . .
H16A H 0.169903 0.852791 0.686228 0.279 Uiso 1 1 calc R U . . .
H16B H 0.226947 0.853995 0.620974 0.279 Uiso 1 1 calc R U . . .
C1T C 1.000000 0.500000 0.2576(9) 0.100(5) Uani 1 2 d S T P . .
H1T1 H 1.007437 0.457340 0.237584 0.149 Uiso 0.5 1 calc R U P . .
H1T2 H 0.958822 0.514977 0.237584 0.149 Uiso 0.5 1 calc R U P . .
H1T3 H 1.033741 0.527682 0.237584 0.149 Uiso 0.5 1 calc R U P . .
C2T C 1.000000 0.500000 0.3491(9) 0.068(3) Uani 1 2 d S T P . .
C3T C 0.9906(5) 0.5539(4) 0.3926(6) 0.079(3) Uani 1 1 d . . . . .
H3T H 0.983689 0.592122 0.364097 0.095 Uiso 1 1 calc R U . . .
C4T C 0.9909(5) 0.5541(4) 0.4776(7) 0.083(3) Uani 1 1 d . . . . .
H4T H 0.984758 0.592341 0.506204 0.100 Uiso 1 1 calc R U . . .
C5T C 1.000000 0.500000 0.5206(8) 0.068(3) Uani 1 2 d S T P . .
H5T H 0.999999 0.500000 0.578726 0.082 Uiso 1 2 calc R U P . .

loop_
_atom_site_aniso_label
_atom_site_aniso_U_11
_atom_site_aniso_U_22
_atom_site_aniso_U_33
_atom_site_aniso_U_23
_atom_site_aniso_U_13
_atom_site_aniso_U_12
Br1 0.0449(5) 0.0479(5) 0.0587(6) 0.000 0.000 0.0002(5)
Al1 0.0291(9) 0.0456(10) 0.0488(11) -0.0025(9) 0.0083(8) 0.0013(8)
N1 0.026(2) 0.046(3) 0.034(3) 0.000(2) 0.0015(19) -0.005(2)
N2 0.029(2) 0.034(2) 0.036(3) 0.000(2) -0.003(2) -0.003(2)
N3 0.036(3) 0.038(3) 0.041(3) -0.001(2) -0.005(2) -0.008(2)
N4 0.044(3) 0.042(3) 0.047(3) 0.001(3) 0.012(3) 0.009(2)
N5 0.038(3) 0.037(3) 0.035(3) 0.002(2) 0.001(2) 0.008(2)
N6 0.037(3) 0.040(3) 0.030(3) 0.005(2) 0.000(2) -0.003(2)
Li1 0.030(5) 0.037(5) 0.038(5) -0.002(4) 0.002(4) -0.003(4)
C1 0.041(4) 0.062(5) 0.073(5) 0.004(4) 0.015(4) 0.013(3)
C2 0.050(5) 0.095(7) 0.089(7) -0.002(6) 0.012(5) 0.023(5)
C11 0.043(4) 0.045(4) 0.037(3) -0.005(3) 0.006(3) -0.011(3)
C12 0.054(4) 0.058(4) 0.046(4) -0.002(4) 0.012(3) 0.006(4)
C13 0.062(5) 0.090(6) 0.036(4) -0.003(4) 0.011(4) 0.001(4)
C14 0.046(4) 0.076(5) 0.049(4) 0.014(4) 0.005(3) 0.001(4)
C15 0.038(3) 0.047(4) 0.039(3) 0.013(3) 0.001(3) -0.009(3)
C16 0.044(4) 0.066(5) 0.053(4) 0.022(4) 0.013(3) 0.005(3)
C17 0.057(5) 0.100(7) 0.069(5) 0.038(5) 0.017(4) 0.016(5)
C18 0.070(6) 0.123(8) 0.081(6) 0.060(6) 0.014(6) 0.031(6)
C19 0.076(6) 0.127(9) 0.061(6) 0.054(6) 0.014(5) 0.021(6)
C21 0.029(3) 0.043(4) 0.043(4) -0.005(3) -0.002(3) 0.006(3)
C22 0.045(4) 0.047(4) 0.058(4) -0.011(3) 0.007(3) 0.007(3)
C23 0.053(4) 0.039(4) 0.058(5) -0.013(3) -0.008(3) 0.011(3)
C24 0.040(3) 0.036(3) 0.037(3) -0.002(3) -0.012(3) 0.000(3)
C25 0.029(3) 0.035(3) 0.032(3) -0.004(2) -0.008(2) -0.003(2)
C26 0.041(3) 0.033(3) 0.059(4) 0.010(3) 0.000(3) -0.004(3)
C27 0.044(4) 0.050(4) 0.068(5) 0.011(3) 0.009(4) -0.003(3)
C28 0.060(5) 0.041(4) 0.064(5) 0.016(4) -0.006(4) -0.011(3)
C29 0.056(4) 0.037(3) 0.050(4) 0.002(3) -0.010(4) -0.002(3)
C31 0.033(3) 0.039(3) 0.048(3) 0.009(3) -0.003(3) -0.006(3)
C32 0.038(4) 0.053(4) 0.070(5) 0.014(4) -0.003(3) -0.007(3)
C33 0.044(4) 0.061(5) 0.062(5) 0.015(4) -0.023(4) -0.023(4)
C34 0.054(4) 0.050(4) 0.042(4) 0.008(3) -0.015(3) -0.022(3)
C35 0.049(4) 0.040(3) 0.033(3) -0.004(3) -0.011(3) -0.010(3)
C36 0.059(4) 0.047(4) 0.042(4) -0.010(3) -0.007(3) -0.012(3)
C37 0.075(5) 0.061(5) 0.046(4) -0.014(4) -0.004(4) -0.014(4)
C38 0.105(8) 0.063(5) 0.039(4) -0.010(4) -0.019(5) -0.027(5)
C39 0.088(7) 0.057(5) 0.049(4) 0.004(4) -0.033(5) -0.035(5)
Al2 0.0378(10) 0.0383(10) 0.0358(9) 0.0008(8) -0.0049(8) 0.0006(8)
Br2 0.0777(8) 0.0461(6) 0.0688(7) 0.000 0.000 -0.0075(6)
Li2 0.050(6) 0.033(5) 0.041(6) 0.002(5) 0.001(5) 0.003(4)
C3 0.047(4) 0.043(4) 0.049(4) 0.002(3) -0.010(3) 0.000(3)
C4 0.067(5) 0.054(4) 0.057(5) 0.004(4) 0.005(4) 0.000(4)
C41 0.043(4) 0.048(4) 0.035(3) 0.005(3) 0.001(3) 0.002(3)
C42 0.049(4) 0.068(5) 0.048(4) -0.003(4) -0.004(3) 0.001(4)
C43 0.044(4) 0.094(6) 0.051(4) -0.001(5) -0.003(3) 0.020(4)
C44 0.052(4) 0.063(5) 0.033(3) 0.009(3) 0.010(3) 0.021(3)
C45 0.053(4) 0.042(4) 0.042(4) 0.007(3) 0.012(3) 0.008(3)
C46 0.065(5) 0.049(4) 0.090(6) -0.003(4) 0.019(5) 0.023(4)
C47 0.108(8) 0.043(4) 0.084(7) -0.006(4) 0.030(6) 0.018(5)
C48 0.091(7) 0.061(5) 0.052(5) 0.007(4) 0.018(5) 0.036(5)
C49 0.076(6) 0.082(6) 0.047(4) 0.015(4) 0.015(4) 0.036(5)
C51 0.040(4) 0.044(4) 0.039(4) 0.003(3) -0.002(3) 0.010(3)
C52 0.048(4) 0.054(4) 0.036(3) -0.004(3) -0.009(3) 0.004(3)
C53 0.062(5) 0.078(5) 0.030(3) 0.002(3) -0.005(3) 0.015(4)
C54 0.042(4) 0.055(4) 0.034(3) 0.011(3) 0.000(3) 0.011(3)
C55 0.041(4) 0.036(3) 0.039(3) 0.005(3) 0.000(3) 0.006(3)
C56 0.056(4) 0.042(4) 0.055(4) 0.006(3) 0.008(3) 0.003(3)
C57 0.047(4) 0.056(5) 0.065(5) 0.009(4) 0.011(4) -0.002(3)
C58 0.049(4) 0.077(6) 0.063(5) 0.023(5) 0.005(4) 0.002(4)
C59 0.058(5) 0.076(5) 0.037(4) 0.011(4) 0.008(3) 0.014(4)
C61 0.042(4) 0.043(4) 0.037(3) 0.003(3) -0.001(3) -0.006(3)
C62 0.088(6) 0.052(4) 0.066(5) 0.026(4) -0.026(5) -0.035(4)
C63 0.117(8) 0.054(5) 0.070(6) 0.032(4) -0.043(6) -0.037(5)
C64 0.087(6) 0.053(4) 0.045(4) 0.018(4) -0.026(4) -0.018(4)
C65 0.042(4) 0.048(4) 0.033(3) 0.007(3) -0.005(3) -0.007(3)
C66 0.054(4) 0.045(4) 0.045(4) 0.007(3) -0.009(3) -0.003(3)
C67 0.068(5) 0.062(5) 0.046(4) -0.001(4) -0.022(4) -0.015(4)
C68 0.085(6) 0.061(5) 0.055(5) 0.014(4) -0.036(4) -0.006(4)
C69 0.129(9) 0.051(5) 0.076(6) 0.024(4) -0.058(6) -0.024(5)
Li3 0.095(12) 0.056(9) 0.062(8) -0.002(7) 0.024(8) 0.006(7)
O1 0.084(4) 0.059(3) 0.068(4) 0.013(3) 0.030(3) 0.012(3)
C1S 0.079(6) 0.072(6) 0.090(7) 0.029(5) 0.021(5) 0.001(5)
C2S 0.189(14) 0.062(6) 0.122(10) 0.022(7) 0.075(10) 0.018(8)
C3S 0.174(13) 0.063(6) 0.115(10) 0.015(6) 0.074(10) 0.031(7)
C4S 0.188(15) 0.104(9) 0.104(9) 0.033(8) 0.086(10) 0.062(10)
O2 0.140(7) 0.062(4) 0.107(6) 0.001(4) 0.063(5) -0.024(4)
C5S 0.112(9) 0.105(8) 0.066(6) 0.000(6) -0.008(6) -0.023(7)
C6S 0.120(10) 0.118(10) 0.094(9) 0.011(8) -0.018(8) -0.033(8)
C7S 0.115(9) 0.078(8) 0.105(9) 0.017(7) -0.008(8) -0.021(7)
C8S 0.22(2) 0.155(15) 0.149(15) -0.020(12) 0.120(15) -0.036(14)
O3 0.057(3) 0.072(4) 0.047(3) -0.008(3) 0.004(2) -0.014(3)
C9S 0.107(9) 0.219(16) 0.052(6) -0.035(8) 0.019(6) -0.090(10)
C10S 0.093(7) 0.077(6) 0.053(5) -0.004(4) 0.018(5) -0.009(5)
C11S 0.079(7) 0.153(11) 0.071(6) -0.016(7) 0.028(6) -0.047(7)
C12S 0.095(8) 0.185(14) 0.117(10) -0.096(10) 0.043(8) -0.076(9)
O4 0.234(11) 0.087(5) 0.050(4) -0.014(4) -0.028(5) 0.080(6)
C13S 0.121(10) 0.088(8) 0.134(11) -0.043(8) -0.047(9) 0.027(7)
C14S 0.23(2) 0.149(15) 0.22(2) -0.084(15) -0.142(19) 0.085(15)
C15S 0.170(14) 0.106(10) 0.110(10) 0.011(8) -0.057(10) 0.014(10)
C16S 0.35(3) 0.137(14) 0.21(2) -0.060(14) -0.17(2) 0.134(18)
C1T 0.129(14) 0.094(11) 0.076(9) 0.000 0.000 0.014(11)
C2T 0.048(6) 0.048(6) 0.108(10) 0.000 0.000 0.000(5)
C3T 0.099(7) 0.046(5) 0.094(7) -0.003(5) -0.040(6) 0.009(5)
C4T 0.091(7) 0.044(5) 0.114(8) -0.014(5) -0.023(6) 0.014(4)
C5T 0.059(6) 0.068(7) 0.077(8) 0.000 0.000 -0.001(6)

loop_
_atom_type_symbol
_atom_type_description
_atom_type_scat_dispersion_real
_atom_type_scat_dispersion_imag
_atom_type_scat_source
C C 0.0181 0.0091 'International Tables Vol C Tables 4.2.6.8 and 6.1.1.4'
H H 0.0000 0.0000 'International Tables Vol C Tables 4.2.6.8 and 6.1.1.4'
Li Li 0.0008 0.0003 'International Tables Vol C Tables 4.2.6.8 and 6.1.1.4'
N N 0.0311 0.0180 'International Tables Vol C Tables 4.2.6.8 and 6.1.1.4'
O O 0.0492 0.0322 'International Tables Vol C Tables 4.2.6.8 and 6.1.1.4'
Al Al 0.2130 0.2455 'International Tables Vol C Tables 4.2.6.8 and 6.1.1.4'
Br Br -0.6763 1.2805 'International Tables Vol C Tables 4.2.6.8 and 6.1.1.4'

loop_
_geom_angle_atom_site_label_1
_geom_angle_atom_site_label_2
_geom_angle_atom_site_label_3
_geom_angle
_geom_angle_site_symmetry_1
_geom_angle_site_symmetry_3
_geom_angle_publ_flag
Li1 Br1 Li1 126.0(5) . 2_665 ?
C1 Al1 C11 115.2(3) . . ?
C1 Al1 C21 112.1(3) . . ?
C11 Al1 C21 107.6(3) . . ?
C1 Al1 C31 112.9(3) . . ?
C11 Al1 C31 101.9(3) . . ?
C21 Al1 C31 106.3(3) . . ?
C1 Al1 Li1 178.2(3) . . ?
C11 Al1 Li1 66.4(3) . . ?
C21 Al1 Li1 66.3(3) . . ?
C31 Al1 Li1 67.2(3) . . ?
C11 N1 C15 119.8(5) . . ?
C11 N1 Li1 111.1(5) . . ?
C15 N1 Li1 129.1(5) . . ?
C21 N2 C25 119.4(5) . . ?
C21 N2 Li1 109.5(5) . . ?
C25 N2 Li1 131.1(5) . . ?
C31 N3 C35 119.0(5) . . ?
C31 N3 Li1 112.8(5) . . ?
C35 N3 Li1 128.0(5) . . ?
C41 N4 C45 119.6(6) . . ?
C41 N4 Li2 109.8(5) . . ?
C45 N4 Li2 130.6(6) . . ?
C51 N5 C55 119.4(5) . . ?
C51 N5 Li2 110.9(5) . . ?
C55 N5 Li2 129.7(5) . . ?
C61 N6 C65 120.5(5) . . ?
C61 N6 Li2 110.7(5) . . ?
C65 N6 Li2 128.7(5) . . ?
N3 Li1 N1 97.2(4) . . ?
N3 Li1 N2 102.6(5) . . ?
N1 Li1 N2 108.8(5) . . ?
N3 Li1 Br1 117.7(4) . . ?
N1 Li1 Br1 117.8(4) . . ?
N2 Li1 Br1 111.0(4) . . ?
N3 Li1 Al1 64.2(3) . . ?
N1 Li1 Al1 64.6(3) . . ?
N2 Li1 Al1 65.0(3) . . ?
Br1 Li1 Al1 176.0(4) . . ?
C2 C1 Al1 114.2(6) . . ?
C2 C1 H1A 108.7 . . ?
Al1 C1 H1A 108.7 . . ?
C2 C1 H1B 108.7 . . ?
Al1 C1 H1B 108.7 . . ?
H1A C1 H1B 107.6 . . ?
C1 C2 H2A 109.5 . . ?
C1 C2 H2B 109.5 . . ?
H2A C2 H2B 109.5 . . ?
C1 C2 H2C 109.5 . . ?
H2A C2 H2C 109.5 . . ?
H2B C2 H2C 109.5 . . ?
N1 C11 C12 119.7(6) . . ?
N1 C11 Al1 117.4(5) . . ?
C12 C11 Al1 122.8(5) . . ?
C13 C12 C11 121.1(7) . . ?
C13 C12 H12 119.5 . . ?
C11 C12 H12 119.5 . . ?
C12 C13 C14 119.7(7) . . ?
C12 C13 H13 120.2 . . ?
C14 C13 H13 120.2 . . ?
C15 C14 C19 119.6(7) . . ?
C15 C14 C13 116.7(7) . . ?
C19 C14 C13 123.6(8) . . ?
N1 C15 C16 119.4(6) . . ?
N1 C15 C14 122.8(6) . . ?
C16 C15 C14 117.7(6) . . ?
C17 C16 C15 121.0(7) . . ?
C17 C16 H16 119.5 . . ?
C15 C16 H16 119.5 . . ?
C18 C17 C16 120.7(9) . . ?
C18 C17 H17 119.7 . . ?
C16 C17 H17 119.7 . . ?
C19 C18 C17 119.8(9) . . ?
C19 C18 H18 120.1 . . ?
C17 C18 H18 120.1 . . ?
C18 C19 C14 121.0(8) . . ?
C18 C19 H19 119.5 . . ?
C14 C19 H19 119.5 . . ?
N2 C21 C22 119.2(6) . . ?
N2 C21 Al1 119.2(4) . . ?
C22 C21 Al1 121.5(5) . . ?
C23 C22 C21 121.8(6) . . ?
C23 C22 H22 119.1 . . ?
C21 C22 H22 119.1 . . ?
C22 C23 C24 119.8(6) . . ?
C22 C23 H23 120.1 . . ?
C24 C23 H23 120.1 . . ?
C23 C24 C29 124.0(6) . . ?
C23 C24 C25 117.3(6) . . ?
C29 C24 C25 118.6(6) . . ?
N2 C25 C26 119.1(5) . . ?
N2 C25 C24 122.2(5) . . ?
C26 C25 C24 118.7(6) . . ?
C27 C26 C25 121.0(6) . . ?
C27 C26 H26 119.5 . . ?
C25 C26 H26 119.5 . . ?
C26 C27 C28 119.8(7) . . ?
C26 C27 H27 120.1 . . ?
C28 C27 H27 120.1 . . ?
C29 C28 C27 120.5(7) . . ?
C29 C28 H28 119.7 . . ?
C27 C28 H28 119.7 . . ?
C28 C29 C24 121.3(6) . . ?
C28 C29 H29 119.3 . . ?
C24 C29 H29 119.3 . . ?
N3 C31 C32 120.1(6) . . ?
N3 C31 Al1 115.7(4) . . ?
C32 C31 Al1 124.1(5) . . ?
C33 C32 C31 120.7(7) . . ?
C33 C32 H32 119.6 . . ?
C31 C32 H32 119.6 . . ?
C34 C33 C32 120.1(6) . . ?
C34 C33 H33 119.9 . . ?
C32 C33 H33 119.9 . . ?
C33 C34 C39 123.7(7) . . ?
C33 C34 C35 117.6(6) . . ?
C39 C34 C35 118.6(8) . . ?
N3 C35 C36 118.8(6) . . ?
N3 C35 C34 122.4(6) . . ?
C36 C35 C34 118.9(6) . . ?
C37 C36 C35 120.6(7) . . ?
C37 C36 H36 119.7 . . ?
C35 C36 H36 119.7 . . ?
C36 C37 C38 121.0(9) . . ?
C36 C37 H37 119.5 . . ?
C38 C37 H37 119.5 . . ?
C39 C38 C37 119.7(8) . . ?
C39 C38 H38 120.1 . . ?
C37 C38 H38 120.1 . . ?
C38 C39 C34 121.1(7) . . ?
C38 C39 H39 119.4 . . ?
C34 C39 H39 119.4 . . ?
C3 Al2 C61 113.4(3) . . ?
C3 Al2 C41 112.3(3) . . ?
C61 Al2 C41 105.2(3) . . ?
C3 Al2 C51 114.2(3) . . ?
C61 Al2 C51 103.6(3) . . ?
C41 Al2 C51 107.3(3) . . ?
C3 Al2 Li2 179.3(3) . . ?
C61 Al2 Li2 66.6(3) . . ?
C41 Al2 Li2 67.0(3) . . ?
C51 Al2 Li2 66.4(3) . . ?
Li2 Br2 Li2 129.0(5) 2_655 . ?
N5 Li2 N6 98.9(5) . . ?
N5 Li2 N4 106.5(5) . . ?
N6 Li2 N4 104.2(5) . . ?
N5 Li2 Br2 118.8(5) . . ?
N6 Li2 Br2 115.5(5) . . ?
N4 Li2 Br2 111.3(4) . . ?
N5 Li2 Al2 65.2(3) . . ?
N6 Li2 Al2 64.8(3) . . ?
N4 Li2 Al2 64.6(3) . . ?
Br2 Li2 Al2 175.4(5) . . ?
C4 C3 Al2 119.4(5) . . ?
C4 C3 H3A 107.5 . . ?
Al2 C3 H3A 107.5 . . ?
C4 C3 H3B 107.5 . . ?
Al2 C3 H3B 107.5 . . ?
H3A C3 H3B 107.0 . . ?
C3 C4 H4A 109.5 . . ?
C3 C4 H4B 109.5 . . ?
H4A C4 H4B 109.5 . . ?
C3 C4 H4C 109.5 . . ?
H4A C4 H4C 109.5 . . ?
H4B C4 H4C 109.5 . . ?
N4 C41 C42 119.3(7) . . ?
N4 C41 Al2 118.5(5) . . ?
C42 C41 Al2 122.2(6) . . ?
C43 C42 C41 122.5(8) . . ?
C43 C42 H42 118.7 . . ?
C41 C42 H42 118.7 . . ?
C42 C43 C44 119.2(7) . . ?
C42 C43 H43 120.4 . . ?
C44 C43 H43 120.4 . . ?
C43 C44 C45 117.5(6) . . ?
C43 C44 C49 124.0(8) . . ?
C45 C44 C49 118.4(8) . . ?
N4 C45 C46 119.4(6) . . ?
N4 C45 C44 121.8(7) . . ?
C46 C45 C44 118.8(6) . . ?
C47 C46 C45 120.7(9) . . ?
C47 C46 H46 119.7 . . ?
C45 C46 H46 119.7 . . ?
C48 C47 C46 120.5(10) . . ?
C48 C47 H47 119.8 . . ?
C46 C47 H47 119.8 . . ?
C47 C48 C49 121.2(8) . . ?
C47 C48 H48 119.4 . . ?
C49 C48 H48 119.4 . . ?
C48 C49 C44 120.4(9) . . ?
C48 C49 H49 119.8 . . ?
C44 C49 H49 119.8 . . ?
N5 C51 C52 119.9(6) . . ?
N5 C51 Al2 117.5(5) . . ?
C52 C51 Al2 122.6(5) . . ?
C53 C52 C51 120.5(7) . . ?
C53 C52 H52 119.8 . . ?
C51 C52 H52 119.8 . . ?
C52 C53 C54 120.0(7) . . ?
C52 C53 H53 120.0 . . ?
C54 C53 H53 120.0 . . ?
C55 C54 C59 118.5(7) . . ?
C55 C54 C53 117.2(6) . . ?
C59 C54 C53 124.3(7) . . ?
N5 C55 C54 123.0(6) . . ?
N5 C55 C56 118.3(6) . . ?
C54 C55 C56 118.6(6) . . ?
C57 C56 C55 120.4(7) . . ?
C57 C56 H56 119.8 . . ?
C55 C56 H56 119.8 . . ?
C56 C57 C58 120.7(8) . . ?
C56 C57 H57 119.6 . . ?
C58 C57 H57 119.6 . . ?
C59 C58 C57 119.1(7) . . ?
C59 C58 H58 120.4 . . ?
C57 C58 H58 120.4 . . ?
C58 C59 C54 122.5(7) . . ?
C58 C59 H59 118.7 . . ?
C54 C59 H59 118.7 . . ?
N6 C61 C62 118.2(6) . . ?
N6 C61 Al2 117.6(5) . . ?
C62 C61 Al2 124.2(5) . . ?
C63 C62 C61 122.5(7) . . ?
C63 C62 H62 118.7 . . ?
C61 C62 H62 118.7 . . ?
C62 C63 C64 119.8(7) . . ?
C62 C63 H63 120.1 . . ?
C64 C63 H63 120.1 . . ?
C63 C64 C65 117.6(7) . . ?
C63 C64 C69 123.9(7) . . ?
C65 C64 C69 118.4(7) . . ?
C66 C65 N6 119.8(6) . . ?
C66 C65 C64 119.0(6) . . ?
N6 C65 C64 121.2(6) . . ?
C65 C66 C67 120.9(7) . . ?
C65 C66 H66 119.6 . . ?
C67 C66 H66 119.6 . . ?
C68 C67 C66 120.1(7) . . ?
C68 C67 H67 120.0 . . ?
C66 C67 H67 120.0 . . ?
C69 C68 C67 121.5(7) . . ?
C69 C68 H68 119.3 . . ?
C67 C68 H68 119.3 . . ?
C68 C69 C64 120.1(7) . . ?
C68 C69 H69 120.0 . . ?
C64 C69 H69 120.0 . . ?
O4 Li3 O3 112.8(9) . . ?
O4 Li3 O1 106.7(7) . . ?
O3 Li3 O1 109.8(7) . . ?
O4 Li3 O2 106.9(8) . . ?
O3 Li3 O2 109.1(7) . . ?
O1 Li3 O2 111.6(9) . . ?
C1S O1 C4S 107.4(6) . . ?
C1S O1 Li3 127.0(6) . . ?
C4S O1 Li3 125.5(7) . . ?
O1 C1S C2S 108.4(7) . . ?
O1 C1S H1SA 110.0 . . ?
C2S C1S H1SA 110.0 . . ?
O1 C1S H1SB 110.0 . . ?
C2S C1S H1SB 110.0 . . ?
H1SA C1S H1SB 108.4 . . ?
C3S C2S C1S 106.9(7) . . ?
C3S C2S H2SA 110.3 . . ?
C1S C2S H2SA 110.3 . . ?
C3S C2S H2SB 110.3 . . ?
C1S C2S H2SB 110.3 . . ?
H2SA C2S H2SB 108.6 . . ?
C4S C3S C2S 107.0(8) . . ?
C4S C3S H3SA 110.3 . . ?
C2S C3S H3SA 110.3 . . ?
C4S C3S H3SB 110.3 . . ?
C2S C3S H3SB 110.3 . . ?
H3SA C3S H3SB 108.6 . . ?
C3S C4S O1 109.3(8) . . ?
C3S C4S H4SA 109.8 . . ?
O1 C4S H4SA 109.8 . . ?
C3S C4S H4SB 109.8 . . ?
O1 C4S H4SB 109.8 . . ?
H4SA C4S H4SB 108.3 . . ?
C5S O2 C8S 104.4(7) . . ?
C5S O2 Li3 129.5(7) . . ?
C8S O2 Li3 123.9(9) . . ?
O2 C5S C6S 107.1(7) . . ?
O2 C5S H5SA 110.3 . . ?
C6S C5S H5SA 110.3 . . ?
O2 C5S H5SB 110.3 . . ?
C6S C5S H5SB 110.3 . . ?
H5SA C5S H5SB 108.5 . . ?
C7S C6S C5S 104.0(8) . . ?
C7S C6S H6SA 111.0 . . ?
C5S C6S H6SA 111.0 . . ?
C7S C6S H6SB 111.0 . . ?
C5S C6S H6SB 111.0 . . ?
H6SA C6S H6SB 109.0 . . ?
C6S C7S C8S 99.6(9) . . ?
C6S C7S H7SA 111.8 . . ?
C8S C7S H7SA 111.8 . . ?
C6S C7S H7SB 111.8 . . ?
C8S C7S H7SB 111.8 . . ?
H7SA C7S H7SB 109.6 . . ?
O2 C8S C7S 105.3(9) . . ?
O2 C8S H8SA 110.7 . . ?
C7S C8S H8SA 110.7 . . ?
O2 C8S H8SB 110.7 . . ?
C7S C8S H8SB 110.7 . . ?
H8SA C8S H8SB 108.8 . . ?
C9S O3 C12S 107.3(6) . . ?
C9S O3 Li3 131.2(7) . . ?
C12S O3 Li3 121.2(7) . . ?
O3 C9S C10S 107.6(7) . . ?
O3 C9S H9SA 110.2 . . ?
C10S C9S H9SA 110.2 . . ?
O3 C9S H9SB 110.2 . . ?
C10S C9S H9SB 110.2 . . ?
H9SA C9S H9SB 108.5 . . ?
C11S C10S C9S 105.6(7) . . ?
C11S C10S H10A 110.6 . . ?
C9S C10S H10A 110.6 . . ?
C11S C10S H10B 110.6 . . ?
C9S C10S H10B 110.6 . . ?
H10A C10S H10B 108.7 . . ?
C10S C11S C12S 106.4(7) . . ?
C10S C11S H11A 110.4 . . ?
C12S C11S H11A 110.4 . . ?
C10S C11S H11B 110.4 . . ?
C12S C11S H11B 110.4 . . ?
H11A C11S H11B 108.6 . . ?
O3 C12S C11S 109.0(7) . . ?
O3 C12S H12A 109.9 . . ?
C11S C12S H12A 109.9 . . ?
O3 C12S H12B 109.9 . . ?
C11S C12S H12B 109.9 . . ?
H12A C12S H12B 108.3 . . ?
C13S O4 C16S 105.9(8) . . ?
C13S O4 Li3 131.0(7) . . ?
C16S O4 Li3 123.0(8) . . ?
O4 C13S C14S 107.7(8) . . ?
O4 C13S H13A 110.2 . . ?
C14S C13S H13A 110.2 . . ?
O4 C13S H13B 110.2 . . ?
C14S C13S H13B 110.2 . . ?
H13A C13S H13B 108.5 . . ?
C15S C14S C13S 108.0(9) . . ?
C15S C14S H14A 110.1 . . ?
C13S C14S H14A 110.1 . . ?
C15S C14S H14B 110.1 . . ?
C13S C14S H14B 110.1 . . ?
H14A C14S H14B 108.4 . . ?
C14S C15S C16S 106.0(9) . . ?
C14S C15S H15A 110.5 . . ?
C16S C15S H15A 110.5 . . ?
C14S C15S H15B 110.5 . . ?
C16S C15S H15B 110.5 . . ?
H15A C15S H15B 108.7 . . ?
C15S C16S O4 108.3(10) . . ?
C15S C16S H16A 110.0 . . ?
O4 C16S H16A 110.0 . . ?
C15S C16S H16B 110.0 . . ?
O4 C16S H16B 110.0 . . ?
H16A C16S H16B 108.4 . . ?
C2T C1T H1T1 109.5 . . ?
C2T C1T H1T2 109.5 . . ?
H1T1 C1T H1T2 109.5 . . ?
C2T C1T H1T3 109.5 . . ?
H1T1 C1T H1T3 109.5 . . ?
H1T2 C1T H1T3 109.5 . . ?
C2T C1T H1T1 109.467(1) . 2_765 ?
H1T1 C1T H1T1 141.1 . 2_765 ?
H1T2 C1T H1T1 56.3 . 2_765 ?
H1T3 C1T H1T1 56.3 . 2_765 ?
C2T C1T H1T2 109.469(3) . 2_765 ?
H1T1 C1T H1T2 56.3 . 2_765 ?
H1T2 C1T H1T2 141.1 . 2_765 ?
H1T3 C1T H1T2 56.3 . 2_765 ?
H1T1 C1T H1T2 109.5 2_765 2_765 ?
C2T C1T H1T3 109.471(2) . 2_765 ?
H1T1 C1T H1T3 56.3 . 2_765 ?
H1T2 C1T H1T3 56.3 . 2_765 ?
H1T3 C1T H1T3 141.1 . 2_765 ?
H1T1 C1T H1T3 109.5 2_765 2_765 ?
H1T2 C1T H1T3 109.5 2_765 2_765 ?
C3T C2T C3T 117.3(13) . 2_765 ?
C3T C2T C1T 121.3(7) . . ?
C3T C2T C1T 121.3(7) 2_765 . ?
C2T C3T C4T 121.4(9) . . ?
C2T C3T H3T 119.3 . . ?
C4T C3T H3T 119.3 . . ?
C5T C4T C3T 120.9(9) . . ?
C5T C4T H4T 119.6 . . ?
C3T C4T H4T 119.6 . . ?
C4T C5T C4T 118.1(13) 2_765 . ?
C4T C5T H5T 121.0 2_765 . ?
C4T C5T H5T 121.0 . . ?

loop_
_geom_bond_atom_site_label_1
_geom_bond_atom_site_label_2
_geom_bond_distance
_geom_bond_site_symmetry_2
_geom_bond_publ_flag
Br1 Li1 2.568(10) . ?
Br1 Li1 2.568(10) 2_665 ?
Al1 C1 1.978(7) . ?
Al1 C11 2.012(7) . ?
Al1 C21 2.014(7) . ?
Al1 C31 2.022(7) . ?
Al1 Li1 3.058(10) . ?
N1 C11 1.342(8) . ?
N1 C15 1.369(8) . ?
N1 Li1 2.145(11) . ?
N2 C21 1.334(8) . ?
N2 C25 1.390(8) . ?
N2 Li1 2.179(11) . ?
N3 C31 1.343(8) . ?
N3 C35 1.395(8) . ?
N3 Li1 2.145(11) . ?
N4 C41 1.331(9) . ?
N4 C45 1.393(8) . ?
N4 Li2 2.198(12) . ?
N5 C51 1.353(9) . ?
N5 C55 1.380(8) . ?
N5 Li2 2.137(12) . ?
N6 C61 1.348(8) . ?
N6 C65 1.385(8) . ?
N6 Li2 2.150(11) . ?
C1 C2 1.544(12) . ?
C1 H1A 0.9900 . ?
C1 H1B 0.9900 . ?
C2 H2A 0.9800 . ?
C2 H2B 0.9800 . ?
C2 H2C 0.9800 . ?
C11 C12 1.419(9) . ?
C12 C13 1.365(12) . ?
C12 H12 0.9500 . ?
C13 C14 1.418(11) . ?
C13 H13 0.9500 . ?
C14 C15 1.407(10) . ?
C14 C19 1.411(12) . ?
C15 C16 1.402(10) . ?
C16 C17 1.386(11) . ?
C16 H16 0.9500 . ?
C17 C18 1.371(12) . ?
C17 H17 0.9500 . ?
C18 C19 1.363(15) . ?
C18 H18 0.9500 . ?
C19 H19 0.9500 . ?
C21 C22 1.433(9) . ?
C22 C23 1.356(10) . ?
C22 H22 0.9500 . ?
C23 C24 1.391(10) . ?
C23 H23 0.9500 . ?
C24 C29 1.410(10) . ?
C24 C25 1.420(9) . ?
C25 C26 1.405(9) . ?
C26 C27 1.367(10) . ?
C26 H26 0.9500 . ?
C27 C28 1.408(11) . ?
C27 H27 0.9500 . ?
C28 C29 1.344(11) . ?
C28 H28 0.9500 . ?
C29 H29 0.9500 . ?
C31 C32 1.421(9) . ?
C32 C33 1.387(12) . ?
C32 H32 0.9500 . ?
C33 C34 1.378(12) . ?
C33 H33 0.9500 . ?
C34 C39 1.409(11) . ?
C34 C35 1.417(9) . ?
C35 C36 1.401(10) . ?
C36 C37 1.368(10) . ?
C36 H36 0.9500 . ?
C37 C38 1.388(12) . ?
C37 H37 0.9500 . ?
C38 C39 1.365(14) . ?
C38 H38 0.9500 . ?
C39 H39 0.9500 . ?
Al2 C3 1.980(7) . ?
Al2 C61 2.009(7) . ?
Al2 C41 2.016(7) . ?
Al2 C51 2.016(7) . ?
Al2 Li2 3.054(11) . ?
Br2 Li2 2.558(11) 2_655 ?
Br2 Li2 2.558(11) . ?
C3 C4 1.517(10) . ?
C3 H3A 0.9900 . ?
C3 H3B 0.9900 . ?
C4 H4A 0.9800 . ?
C4 H4B 0.9800 . ?
C4 H4C 0.9800 . ?
C41 C42 1.417(10) . ?
C42 C43 1.352(12) . ?
C42 H42 0.9500 . ?
C43 C44 1.400(12) . ?
C43 H43 0.9500 . ?
C44 C45 1.413(10) . ?
C44 C49 1.414(11) . ?
C45 C46 1.393(12) . ?
C46 C47 1.381(11) . ?
C46 H46 0.9500 . ?
C47 C48 1.350(14) . ?
C47 H47 0.9500 . ?
C48 C49 1.364(14) . ?
C48 H48 0.9500 . ?
C49 H49 0.9500 . ?
C51 C52 1.430(10) . ?
C52 C53 1.381(11) . ?
C52 H52 0.9500 . ?
C53 C54 1.411(11) . ?
C53 H53 0.9500 . ?
C54 C55 1.406(10) . ?
C54 C59 1.410(10) . ?
C55 C56 1.415(10) . ?
C56 C57 1.369(10) . ?
C56 H56 0.9500 . ?
C57 C58 1.405(13) . ?
C57 H57 0.9500 . ?
C58 C59 1.340(12) . ?
C58 H58 0.9500 . ?
C59 H59 0.9500 . ?
C61 C62 1.432(10) . ?
C62 C63 1.335(11) . ?
C62 H62 0.9500 . ?
C63 C64 1.408(11) . ?
C63 H63 0.9500 . ?
C64 C65 1.417(10) . ?
C64 C69 1.441(11) . ?
C65 C66 1.374(9) . ?
C66 C67 1.392(10) . ?
C66 H66 0.9500 . ?
C67 C68 1.374(11) . ?
C67 H67 0.9500 . ?
C68 C69 1.336(12) . ?
C68 H68 0.9500 . ?
C69 H69 0.9500 . ?
Li3 O4 1.882(18) . ?
Li3 O3 1.907(15) . ?
Li3 O1 1.920(15) . ?
Li3 O2 1.984(18) . ?
O1 C1S 1.402(8) . ?
O1 C4S 1.417(9) . ?
C1S C2S 1.452(10) . ?
C1S H1SA 0.9900 . ?
C1S H1SB 0.9900 . ?
C2S C3S 1.428(11) . ?
C2S H2SA 0.9900 . ?
C2S H2SB 0.9900 . ?
C3S C4S 1.416(11) . ?
C3S H3SA 0.9900 . ?
C3S H3SB 0.9900 . ?
C4S H4SA 0.9900 . ?
C4S H4SB 0.9900 . ?
O2 C5S 1.423(9) . ?
O2 C8S 1.432(10) . ?
C5S C6S 1.473(11) . ?
C5S H5SA 0.9900 . ?
C5S H5SB 0.9900 . ?
C6S C7S 1.436(12) . ?
C6S H6SA 0.9900 . ?
C6S H6SB 0.9900 . ?
C7S C8S 1.464(12) . ?
C7S H7SA 0.9900 . ?
C7S H7SB 0.9900 . ?
C8S H8SA 0.9900 . ?
C8S H8SB 0.9900 . ?
O3 C9S 1.398(9) . ?
O3 C12S 1.419(9) . ?
C9S C10S 1.465(10) . ?
C9S H9SA 0.9900 . ?
C9S H9SB 0.9900 . ?
C10S C11S 1.432(10) . ?
C10S H10A 0.9900 . ?
C10S H10B 0.9900 . ?
C11S C12S 1.436(11) . ?
C11S H11A 0.9900 . ?
C11S H11B 0.9900 . ?
C12S H12A 0.9900 . ?
C12S H12B 0.9900 . ?
O4 C13S 1.367(9) . ?
O4 C16S 1.441(11) . ?
C13S C14S 1.469(11) . ?
C13S H13A 0.9900 . ?
C13S H13B 0.9900 . ?
C14S C15S 1.391(12) . ?
C14S H14A 0.9900 . ?
C14S H14B 0.9900 . ?
C15S C16S 1.420(12) . ?
C15S H15A 0.9900 . ?
C15S H15B 0.9900 . ?
C16S H16A 0.9900 . ?
C16S H16B 0.9900 . ?
C1T C2T 1.49(2) . ?
C1T H1T1 0.9800 . ?
C1T H1T2 0.9800 . ?
C1T H1T3 0.9800 . ?
C1T H1T1 0.9801 2_765 ?
C1T H1T2 0.9799 2_765 ?
C1T H1T3 0.9799 2_765 ?
C2T C3T 1.368(12) . ?
C2T C3T 1.368(12) 2_765 ?
C3T C4T 1.387(14) . ?
C3T H3T 0.9500 . ?
C4T C5T 1.364(12) . ?
C4T H4T 0.9500 . ?
C5T H5T 0.9500 . ?

loop_
_geom_torsion_atom_site_label_1
_geom_torsion_atom_site_label_2
_geom_torsion_atom_site_label_3
_geom_torsion_atom_site_label_4
_geom_torsion
_geom_torsion_site_symmetry_1
_geom_torsion_site_symmetry_2
_geom_torsion_site_symmetry_3
_geom_torsion_site_symmetry_4
_geom_torsion_publ_flag
C15 N1 C11 C12 -4.0(9) . . . . ?
Li1 N1 C11 C12 175.2(6) . . . . ?
C15 N1 C11 Al1 172.8(5) . . . . ?
Li1 N1 C11 Al1 -8.0(6) . . . . ?
N1 C11 C12 C13 4.4(11) . . . . ?
Al1 C11 C12 C13 -172.2(6) . . . . ?
C11 C12 C13 C14 -2.0(13) . . . . ?
C12 C13 C14 C15 -0.7(13) . . . . ?
C12 C13 C14 C19 178.1(10) . . . . ?
C11 N1 C15 C16 -177.8(6) . . . . ?
Li1 N1 C15 C16 3.1(10) . . . . ?
C11 N1 C15 C14 1.4(10) . . . . ?
Li1 N1 C15 C14 -177.7(6) . . . . ?
C19 C14 C15 N1 -177.7(8) . . . . ?
C13 C14 C15 N1 1.0(12) . . . . ?
C19 C14 C15 C16 1.4(12) . . . . ?
C13 C14 C15 C16 -179.8(8) . . . . ?
N1 C15 C16 C17 176.7(8) . . . . ?
C14 C15 C16 C17 -2.4(12) . . . . ?
C15 C16 C17 C18 1.4(16) . . . . ?
C16 C17 C18 C19 0.6(19) . . . . ?
C17 C18 C19 C14 -2(2) . . . . ?
C15 C14 C19 C18 0.6(17) . . . . ?
C13 C14 C19 C18 -178.1(11) . . . . ?
C25 N2 C21 C22 1.7(9) . . . . ?
Li1 N2 C21 C22 -179.0(6) . . . . ?
C25 N2 C21 Al1 -177.0(4) . . . . ?
Li1 N2 C21 Al1 2.3(6) . . . . ?
N2 C21 C22 C23 -4.7(11) . . . . ?
Al1 C21 C22 C23 174.0(6) . . . . ?
C21 C22 C23 C24 4.0(11) . . . . ?
C22 C23 C24 C29 179.5(7) . . . . ?
C22 C23 C24 C25 -0.5(10) . . . . ?
C21 N2 C25 C26 -179.7(6) . . . . ?
Li1 N2 C25 C26 1.2(9) . . . . ?
C21 N2 C25 C24 1.8(8) . . . . ?
Li1 N2 C25 C24 -177.3(6) . . . . ?
C23 C24 C25 N2 -2.5(9) . . . . ?
C29 C24 C25 N2 177.6(6) . . . . ?
C23 C24 C25 C26 179.0(6) . . . . ?
C29 C24 C25 C26 -1.0(9) . . . . ?
N2 C25 C26 C27 -178.0(7) . . . . ?
C24 C25 C26 C27 0.6(10) . . . . ?
C25 C26 C27 C28 0.2(12) . . . . ?
C26 C27 C28 C29 -0.5(12) . . . . ?
C27 C28 C29 C24 0.0(12) . . . . ?
C23 C24 C29 C28 -179.3(7) . . . . ?
C25 C24 C29 C28 0.7(10) . . . . ?
C35 N3 C31 C32 0.6(9) . . . . ?
Li1 N3 C31 C32 176.1(6) . . . . ?
C35 N3 C31 Al1 -177.0(4) . . . . ?
Li1 N3 C31 Al1 -1.4(6) . . . . ?
N3 C31 C32 C33 0.5(10) . . . . ?
Al1 C31 C32 C33 177.8(5) . . . . ?
C31 C32 C33 C34 -0.9(11) . . . . ?
C32 C33 C34 C39 -178.5(7) . . . . ?
C32 C33 C34 C35 0.2(10) . . . . ?
C31 N3 C35 C36 178.4(6) . . . . ?
Li1 N3 C35 C36 3.5(9) . . . . ?
C31 N3 C35 C34 -1.2(9) . . . . ?
Li1 N3 C35 C34 -176.1(6) . . . . ?
C33 C34 C35 N3 0.8(10) . . . . ?
C39 C34 C35 N3 179.6(6) . . . . ?
C33 C34 C35 C36 -178.8(7) . . . . ?
C39 C34 C35 C36 0.0(10) . . . . ?
N3 C35 C36 C37 -178.8(7) . . . . ?
C34 C35 C36 C37 0.9(11) . . . . ?
C35 C36 C37 C38 -0.4(12) . . . . ?
C36 C37 C38 C39 -1.0(13) . . . . ?
C37 C38 C39 C34 1.9(13) . . . . ?
C33 C34 C39 C38 177.3(8) . . . . ?
C35 C34 C39 C38 -1.4(11) . . . . ?
C45 N4 C41 C42 0.7(9) . . . . ?
Li2 N4 C41 C42 -179.7(6) . . . . ?
C45 N4 C41 Al2 -179.9(5) . . . . ?
Li2 N4 C41 Al2 -0.4(7) . . . . ?
N4 C41 C42 C43 -2.7(11) . . . . ?
Al2 C41 C42 C43 178.0(6) . . . . ?
C41 C42 C43 C44 1.5(12) . . . . ?
C42 C43 C44 C45 1.5(11) . . . . ?
C42 C43 C44 C49 178.7(7) . . . . ?
C41 N4 C45 C46 -178.1(7) . . . . ?
Li2 N4 C45 C46 2.5(11) . . . . ?
C41 N4 C45 C44 2.3(10) . . . . ?
Li2 N4 C45 C44 -177.1(6) . . . . ?
C43 C44 C45 N4 -3.4(10) . . . . ?
C49 C44 C45 N4 179.2(6) . . . . ?
C43 C44 C45 C46 177.0(7) . . . . ?
C49 C44 C45 C46 -0.4(10) . . . . ?
N4 C45 C46 C47 178.8(8) . . . . ?
C44 C45 C46 C47 -1.5(13) . . . . ?
C45 C46 C47 C48 2.3(15) . . . . ?
C46 C47 C48 C49 -1.0(15) . . . . ?
C47 C48 C49 C44 -1.0(13) . . . . ?
C43 C44 C49 C48 -175.5(8) . . . . ?
C45 C44 C49 C48 1.7(11) . . . . ?
C55 N5 C51 C52 2.6(9) . . . . ?
Li2 N5 C51 C52 -177.2(6) . . . . ?
C55 N5 C51 Al2 -176.0(4) . . . . ?
Li2 N5 C51 Al2 4.2(6) . . . . ?
N5 C51 C52 C53 -3.0(10) . . . . ?
Al2 C51 C52 C53 175.5(5) . . . . ?
C51 C52 C53 C54 2.4(11) . . . . ?
C52 C53 C54 C55 -1.4(10) . . . . ?
C52 C53 C54 C59 -179.1(7) . . . . ?
C51 N5 C55 C54 -1.7(9) . . . . ?
Li2 N5 C55 C54 178.1(6) . . . . ?
C51 N5 C55 C56 177.5(6) . . . . ?
Li2 N5 C55 C56 -2.8(9) . . . . ?
C59 C54 C55 N5 178.8(6) . . . . ?
C53 C54 C55 N5 1.0(9) . . . . ?
C59 C54 C55 C56 -0.3(9) . . . . ?
C53 C54 C55 C56 -178.1(6) . . . . ?
N5 C55 C56 C57 179.9(6) . . . . ?
C54 C55 C56 C57 -0.9(10) . . . . ?
C55 C56 C57 C58 1.5(11) . . . . ?
C56 C57 C58 C59 -0.9(12) . . . . ?
C57 C58 C59 C54 -0.3(12) . . . . ?
C55 C54 C59 C58 0.9(11) . . . . ?
C53 C54 C59 C58 178.5(7) . . . . ?
C65 N6 C61 C62 -2.5(10) . . . . ?
Li2 N6 C61 C62 175.7(7) . . . . ?
C65 N6 C61 Al2 177.0(5) . . . . ?
Li2 N6 C61 Al2 -4.8(7) . . . . ?
N6 C61 C62 C63 -1.0(14) . . . . ?
Al2 C61 C62 C63 179.6(9) . . . . ?
C61 C62 C63 C64 3.1(18) . . . . ?
C62 C63 C64 C65 -1.8(16) . . . . ?
C62 C63 C64 C69 177.5(11) . . . . ?
C61 N6 C65 C66 -178.2(6) . . . . ?
Li2 N6 C65 C66 4.0(10) . . . . ?
C61 N6 C65 C64 3.7(10) . . . . ?
Li2 N6 C65 C64 -174.1(7) . . . . ?
C63 C64 C65 C66 -179.6(9) . . . . ?
C69 C64 C65 C66 1.0(13) . . . . ?
C63 C64 C65 N6 -1.5(13) . . . . ?
C69 C64 C65 N6 179.1(8) . . . . ?
N6 C65 C66 C67 178.1(7) . . . . ?
C64 C65 C66 C67 -3.8(12) . . . . ?
C65 C66 C67 C68 3.7(13) . . . . ?
C66 C67 C68 C69 -0.8(16) . . . . ?
C67 C68 C69 C64 -2.0(18) . . . . ?
C63 C64 C69 C68 -177.5(11) . . . . ?
C65 C64 C69 C68 1.9(16) . . . . ?
C4S O1 C1S C2S -4.0(15) . . . . ?
Li3 O1 C1S C2S 173.1(11) . . . . ?
O1 C1S C2S C3S -1.8(18) . . . . ?
C1S C2S C3S C4S 7(2) . . . . ?
C2S C3S C4S O1 -10(2) . . . . ?
C1S O1 C4S C3S 8.5(18) . . . . ?
Li3 O1 C4S C3S -168.7(12) . . . . ?
C8S O2 C5S C6S 5.2(16) . . . . ?
Li3 O2 C5S C6S -157.9(11) . . . . ?
O2 C5S C6S C7S 22.3(15) . . . . ?
C5S C6S C7S C8S -39.4(14) . . . . ?
C5S O2 C8S C7S -30.6(17) . . . . ?
Li3 O2 C8S C7S 133.7(11) . . . . ?
C6S C7S C8S O2 43.9(16) . . . . ?
C12S O3 C9S C10S -16.9(15) . . . . ?
Li3 O3 C9S C10S 170.6(8) . . . . ?
O3 C9S C10S C11S 20.9(15) . . . . ?
C9S C10S C11S C12S -16.4(16) . . . . ?
C9S O3 C12S C11S 6.6(17) . . . . ?
Li3 O3 C12S C11S -180.0(11) . . . . ?
C10S C11S C12S O3 6.5(18) . . . . ?
O3 Li3 O4 C13S -104.1(14) . . . . ?
O1 Li3 O4 C13S 16.6(18) . . . . ?
O2 Li3 O4 C13S 136.1(14) . . . . ?
O3 Li3 O4 C16S 81.6(18) . . . . ?
O1 Li3 O4 C16S -157.7(16) . . . . ?
O2 Li3 O4 C16S -38.2(19) . . . . ?
C16S O4 C13S C14S -17(2) . . . . ?
Li3 O4 C13S C14S 168.1(15) . . . . ?
O4 C13S C14S C15S 7(2) . . . . ?
C13S C14S C15S C16S 6(3) . . . . ?
C14S C15S C16S O4 -17(3) . . . . ?
C13S O4 C16S C15S 21(2) . . . . ?
Li3 O4 C16S C15S -163.3(14) . . . . ?
C3T C2T C3T C4T 0.4(8) 2_765 . . . ?
C1T C2T C3T C4T -179.6(8) . . . . ?
C2T C3T C4T C5T -0.7(16) . . . . ?
C3T C4T C5T C4T 0.4(8) . . . 2_765 ?
